data_7045390
loop_
_publ_author_name
'Akhtar, Muhammad Nadeem'
'Lan, Yanhua'
'AlDamen, Murad A.'
'Zheng, Yan-Zhen'
'Anson, Christopher E.'
'Powell, Annie K.'

_publ_section_title
;
 Effect of ligand substitution on the SMM properties of three
 isostructural families of double-cubane Mn<sub>4</sub>Ln<sub>2</sub>
 coordination clusters.
;
_journal_issue 10
_journal_name_full 'Dalton transactions (Cambridge, England : 2003)'
_journal_page_first 3485
_journal_page_last 3495
_journal_paper_doi 10.1039/c7dt04304j
_journal_volume 47
_journal_year 2018
_chemical_formula_moiety 'C50 H98 Mn4 N6 O28 Tm2, 3(C2 H3 N)'
_chemical_formula_sum 'C56 H107 Mn4 N9 O28 Tm2'
_chemical_formula_weight 1912.12
_space_group_crystal_system monoclinic
_space_group_IT_number 15
_space_group_name_Hall '-C 2yc'
_space_group_name_H-M_alt 'C 1 2/c 1'
_symmetry_space_group_name_Hall '-C 2yc'
_symmetry_space_group_name_H-M 'C 1 2/c 1'
_atom_sites_solution_hydrogens mixed
_audit_creation_date 2018-01-10
_audit_creation_method
;
Olex2 1.2
(compiled 2017.08.10 svn.r3458 for OlexSys, GUI svn.r5381)
;
_audit_update_record
;
2018-01-12 deposited with the CCDC.
2018-01-24 downloaded from the CCDC.
;
_cell_angle_alpha 90
_cell_angle_beta 104.065(1)
_cell_angle_gamma 90
_cell_formula_units_Z 4
_cell_length_a 24.768(2)
_cell_length_b 13.9171(13)
_cell_length_c 22.513(2)
_cell_measurement_reflns_used 10241
_cell_measurement_temperature 200(2)
_cell_measurement_theta_max 27.93
_cell_measurement_theta_min 2.67
_cell_volume 7527.6(11)
_computing_cell_refinement 'SAINT v6.45A (Bruker, 2003)'
_computing_data_collection 'SMART-NT 5.6 (Bruker AXS Inc., 2005)'
_computing_data_reduction 'SAINT v6.45A (Bruker, 2003)'
_computing_molecular_graphics 'Olex2 (Dolomanov et al., 2009)'
_computing_publication_material 'Olex2 (Dolomanov et al., 2009)'
_computing_structure_refinement 'ShelXL (Sheldrick, 2015)'
_computing_structure_solution 'SHELXTL 6.14 (BrukerAXS Inc., 2003)'
_diffrn_ambient_temperature 200(2)
_diffrn_detector_area_resol_mean 8
_diffrn_measured_fraction_theta_full 0.999
_diffrn_measured_fraction_theta_max 0.938
_diffrn_measurement_device_type 'Bruker SMART APEX CCD area detector'
_diffrn_measurement_method '\w and \f scans'
_diffrn_radiation_monochromator graphite
_diffrn_radiation_type MoK\a
_diffrn_radiation_wavelength 0.71073
_diffrn_reflns_av_R_equivalents 0.0213
_diffrn_reflns_av_unetI/netI 0.0200
_diffrn_reflns_Laue_measured_fraction_full 0.999
_diffrn_reflns_Laue_measured_fraction_max 0.938
_diffrn_reflns_limit_h_max 31
_diffrn_reflns_limit_h_min -32
_diffrn_reflns_limit_k_max 18
_diffrn_reflns_limit_k_min -18
_diffrn_reflns_limit_l_max 28
_diffrn_reflns_limit_l_min -28
_diffrn_reflns_number 29641
_diffrn_reflns_point_group_measured_fraction_full 0.999
_diffrn_reflns_point_group_measured_fraction_max 0.938
_diffrn_reflns_theta_full 25.242
_diffrn_reflns_theta_max 28.211
_diffrn_reflns_theta_min 1.691
_diffrn_source 'sealed tube'
_exptl_absorpt_coefficient_mu 3.065
_exptl_absorpt_correction_T_max 0.770
_exptl_absorpt_correction_T_min 0.634
_exptl_absorpt_correction_type multi-scan
_exptl_absorpt_process_details
;
SADABS v.2.10 (Bruker,2003) was used for absorption correction.
R(int) was 0.0458 before and 0.0228 after correction.
The Ratio of minimum to maximum transmission is 0.8227.
The \l/2 correction factor is 0.0015.
;
_exptl_crystal_colour orange
_exptl_crystal_colour_primary orange
_exptl_crystal_density_diffrn 1.687
_exptl_crystal_description plate
_exptl_crystal_F_000 3872
_exptl_crystal_size_max 0.29
_exptl_crystal_size_mid 0.23
_exptl_crystal_size_min 0.09
_refine_diff_density_max 0.973
_refine_diff_density_min -0.553
_refine_diff_density_rms 0.085
_refine_ls_extinction_method none
_refine_ls_goodness_of_fit_ref 1.029
_refine_ls_hydrogen_treatment mixed
_refine_ls_matrix_type full
_refine_ls_number_parameters 468
_refine_ls_number_reflns 8700
_refine_ls_number_restraints 45
_refine_ls_restrained_S_all 1.031
_refine_ls_R_factor_all 0.0254
_refine_ls_R_factor_gt 0.0227
_refine_ls_shift/su_max 0.002
_refine_ls_shift/su_mean 0.000
_refine_ls_structure_factor_coef Fsqd
_refine_ls_weighting_details 'w=1/[\s^2^(Fo^2^)+(0.0319P)^2^+10.7814P] where P=(Fo^2^+2Fc^2^)/3'
_refine_ls_weighting_scheme calc
_refine_ls_wR_factor_gt 0.0561
_refine_ls_wR_factor_ref 0.0575
_reflns_Friedel_coverage 0.000
_reflns_number_gt 8003
_reflns_number_total 8700
_reflns_threshold_expression 'I > 2\s(I)'
_cod_data_source_file c7dt04304j2.cif
_cod_data_source_block 11-mn4tm2
_cod_depositor_comments 'Adding full bibliography for 7045382--7045403.cif.'
_cod_original_cell_volume 7527.5(12)
_cod_database_code 7045390
_shelx_shelxl_version_number 2017/1
_shelx_space_group_comment
;
The symmetry employed for this shelxl refinement is uniquely defined
by the following loop, which should always be used as a source of
symmetry information in preference to the above space-group names.
They are only intended as comments.
;
_shelx_estimated_absorpt_t_max 0.770
_shelx_estimated_absorpt_t_min 0.470
_olex2_refinement_description
;
1. Fixed Uiso
 At 1.2 times of:
  All C(H,H) groups, All C(H,H,H,H) groups, All O(H) groups
 At 1.5 times of:
  All C(H,H,H) groups
2. Restrained distances
 O5-H5
 0.88 with sigma of 0.04
 O3A-H3AA = O3B-H3BA = O5-H5
 0.88 with sigma of 0.02
 C6B-C5 \\sim C6A-C5
 with sigma of 0.02
 O3B-C6B \\sim O3A-C6A
 with sigma of 0.02
3. Rigid body (RIGU) restrains
 Mn2, O3B, O3A, C6B, C6A, C5
 with sigma for 1-2 distances of 0.004 and sigma for 1-3 distances of 0.004
4. Same fragment restrains
{C16, C17, C18B, C19B, C20B} sigma for 1-2: 0.02, 1-3: 0.04
as
{C16, C17, C18A, C19A, C20A}
5. Others
 Fixed Sof: H5AA(0.64) H5AB(0.64) H5BC(0.36) H5BD(0.36) C6A(0.64) H6AA(0.64)
 H6AB(0.64) O3A(0.64) H3AA(0.64) C6B(0.36) H6BA(0.36) H6BB(0.36) O3B(0.36)
 H3BA(0.36) C18A(0.46) H18A(0.46) H18B(0.46) H18C(0.46) C19A(0.46) H19A(0.46)
 H19B(0.46) H19C(0.46) C20A(0.46) H20A(0.46) H20B(0.46) H20C(0.46) C18B(0.54)
 H18D(0.54) H18E(0.54) H18F(0.54) C19B(0.54) H19D(0.54) H19E(0.54) H19F(0.54)
 C20B(0.54) H20D(0.54) H20E(0.54) H20F(0.54) H34A(0.5) H34B(0.5) H34C(0.5)
6.a Secondary CH2 refined with riding coordinates:
 C1(H1A,H1B), C2(H2A,H2B), C3(H3A,H3B), C4(H4A,H4B), C5(H5AA,H5AB), C5(H5BC,
 H5BD), C6A(H6AA,H6AB), C6B(H6BA,H6BB), C7(H7A,H7B), C8(H8A,H8B), C9(H9A,H9B),
 C10(H10A,H10B)
6.b Me refined with riding coordinates:
 C13(H13A,H13B,H13C), C14(H14A,H14B,H14C), C15(H15A,H15B,H15C), C18A(H18A,H18B,
 H18C), C19A(H19A,H19B,H19C), C20A(H20A,H20B,H20C), C18B(H18D,H18E,H18F),
 C19B(H19D,H19E,H19F), C20B(H20D,H20E,H20F), C23(H23A,H23B,H23C), C24(H24A,H24B,
 H24C), C25(H25A,H25B,H25C)
6.c Aromatic/amide H refined with riding coordinates:
 O3A(H3AA), O3B(H3BA)
6.d Idealised Me refined as rotating group:
 C32(H32A,H32B,H32C), C34(H34A,H34B,H34C)
;
_olex2_submission_special_instructions 'No special instructions were received'

loop_
_space_group_symop_operation_xyz
'x, y, z'
'-x, y, -z+1/2'
'x+1/2, y+1/2, z'
'-x+1/2, y+1/2, -z+1/2'
'-x, -y, -z'
'x, -y, z-1/2'
'-x+1/2, -y+1/2, -z'
'x+1/2, -y+1/2, z-1/2'

loop_
_atom_site_label
_atom_site_type_symbol
_atom_site_fract_x
_atom_site_fract_y
_atom_site_fract_z
_atom_site_U_iso_or_equiv
_atom_site_adp_type
_atom_site_occupancy
_atom_site_site_symmetry_order
_atom_site_calc_flag
_atom_site_refinement_flags_posn
_atom_site_refinement_flags_adp
_atom_site_refinement_flags_occupancy
_atom_site_disorder_assembly
_atom_site_disorder_group
Tm1 Tm 0.18214(2) 0.33095(2) 0.38398(2) 0.01930(4) Uani 1 1 d . . . . .
Mn1 Mn 0.29778(2) 0.30320(2) 0.49208(2) 0.01854(7) Uani 1 1 d . . . . .
Mn2 Mn 0.26848(2) 0.10812(2) 0.41786(2) 0.02097(7) Uani 1 1 d . U . . .
O1 O 0.22036(6) 0.32336(10) 0.48661(7) 0.0191(3) Uani 1 1 d . . . . .
N1 N 0.30380(8) 0.10586(14) 0.32823(9) 0.0269(4) Uani 1 1 d . . . . .
C1 C 0.26649(12) 0.04533(18) 0.28131(11) 0.0337(6) Uani 1 1 d . . . . .
H1A H 0.287398 0.022126 0.251832 0.040 Uiso 1 1 calc R . . . .
H1B H 0.235185 0.085203 0.258438 0.040 Uiso 1 1 calc R . . . .
C2 C 0.24332(12) -0.04029(18) 0.30847(11) 0.0330(5) Uani 1 1 d . . . . .
H2A H 0.216231 -0.074294 0.275610 0.040 Uiso 1 1 calc R . . . .
H2B H 0.273988 -0.085418 0.325834 0.040 Uiso 1 1 calc R . . . .
N2 N 0.21568(8) -0.01170(14) 0.35684(9) 0.0265(4) Uani 1 1 d . . . . .
C3 C 0.30235(11) 0.20703(17) 0.30673(11) 0.0283(5) Uani 1 1 d . . . . .
H3A H 0.265841 0.219813 0.278178 0.034 Uiso 1 1 calc R . . . .
H3B H 0.331494 0.216167 0.283941 0.034 Uiso 1 1 calc R . . . .
C4 C 0.31155(9) 0.27857(17) 0.35907(10) 0.0249(5) Uani 1 1 d . . . . .
H4A H 0.350106 0.272657 0.384468 0.030 Uiso 1 1 calc R . . . .
H4B H 0.306476 0.344717 0.342479 0.030 Uiso 1 1 calc R . . . .
O2 O 0.27313(6) 0.26115(11) 0.39595(7) 0.0211(3) Uani 1 1 d . . . . .
C5 C 0.36167(12) 0.0692(3) 0.34470(13) 0.0461(7) Uani 1 1 d D U . . .
H5AA H 0.366302 0.023344 0.312657 0.055 Uiso 0.64 1 calc R . . A 1
H5AB H 0.387265 0.123677 0.344365 0.055 Uiso 0.64 1 calc R . . A 1
H5BC H 0.361169 0.001587 0.330815 0.055 Uiso 0.36 1 calc R . . B 2
H5BD H 0.383725 0.106467 0.321481 0.055 Uiso 0.36 1 calc R . . B 2
C6A C 0.37854(19) 0.0210(4) 0.4045(2) 0.0323(9) Uani 0.64 1 d D U . C 1
H6AA H 0.360130 -0.042493 0.402248 0.039 Uiso 0.64 1 calc R . . C 1
H6AB H 0.419299 0.010509 0.415141 0.039 Uiso 0.64 1 calc R . . C 1
O3A O 0.3634(3) 0.0786(5) 0.4514(3) 0.0329(12) Uani 0.64 1 d D U . C 1
H3AA H 0.387518 0.100150 0.488575 0.039 Uiso 0.64 1 calc DR . . C 1
C6B C 0.3897(3) 0.0724(7) 0.4076(4) 0.0390(18) Uani 0.36 1 d D U . C 2
H6BA H 0.420230 0.024663 0.416075 0.047 Uiso 0.36 1 calc R . . C 2
H6BB H 0.406225 0.136932 0.417848 0.047 Uiso 0.36 1 calc R . . C 2
O3B O 0.3522(5) 0.0525(10) 0.4445(5) 0.032(2) Uani 0.36 1 d D U . C 2
H3BA H 0.363786 0.014937 0.480583 0.038 Uiso 0.36 1 calc DR . . C 2
C7 C 0.16142(10) 0.03682(18) 0.33206(11) 0.0289(5) Uani 1 1 d . . . . .
H7A H 0.132763 -0.012050 0.315120 0.035 Uiso 1 1 calc R . . . .
H7B H 0.164670 0.080282 0.298295 0.035 Uiso 1 1 calc R . . . .
C8 C 0.14314(9) 0.09460(17) 0.38140(11) 0.0254(5) Uani 1 1 d . . . . .
H8A H 0.107859 0.128406 0.363041 0.030 Uiso 1 1 calc R . . . .
H8B H 0.136413 0.050521 0.413358 0.030 Uiso 1 1 calc R . . . .
O4 O 0.18477(6) 0.16300(10) 0.40850(7) 0.0212(3) Uani 1 1 d . . . . .
C9 C 0.20825(11) -0.09790(18) 0.39295(11) 0.0313(5) Uani 1 1 d . . . . .
H9A H 0.201058 -0.154738 0.365727 0.038 Uiso 1 1 calc R . . . .
H9B H 0.175648 -0.088564 0.410500 0.038 Uiso 1 1 calc R . . . .
C10 C 0.25933(11) -0.11527(17) 0.44379(11) 0.0318(5) Uani 1 1 d . . . . .
H10A H 0.253282 -0.169603 0.469815 0.038 Uiso 1 1 calc R . . . .
H10B H 0.291778 -0.130028 0.426949 0.038 Uiso 1 1 calc R . . . .
O5 O 0.26811(8) -0.02870(13) 0.47801(8) 0.0373(4) Uani 1 1 d D . . . .
H5 H 0.2981(9) -0.031(2) 0.5061(11) 0.045 Uiso 1 1 d DR . . . .
O6 O 0.31626(7) 0.43358(12) 0.46949(7) 0.0263(3) Uani 1 1 d . . . . .
O7 O 0.24260(6) 0.46013(12) 0.39153(7) 0.0258(3) Uani 1 1 d . . . . .
C11 C 0.28885(9) 0.48320(16) 0.42503(10) 0.0236(4) Uani 1 1 d . . . . .
C12 C 0.31675(10) 0.57547(17) 0.40970(11) 0.0276(5) Uani 1 1 d . . . . .
C13 C 0.35560(12) 0.6187(2) 0.46655(12) 0.0400(6) Uani 1 1 d . . . . .
H13A H 0.383905 0.571205 0.485174 0.060 Uiso 1 1 calc R . . . .
H13B H 0.373783 0.675793 0.454968 0.060 Uiso 1 1 calc R . . . .
H13C H 0.334070 0.636695 0.496048 0.060 Uiso 1 1 calc R . . . .
C14 C 0.35088(11) 0.5457(2) 0.36396(12) 0.0362(6) Uani 1 1 d . . . . .
H14A H 0.326018 0.517946 0.327371 0.054 Uiso 1 1 calc R . . . .
H14B H 0.369527 0.602297 0.352347 0.054 Uiso 1 1 calc R . . . .
H14C H 0.378814 0.497969 0.383032 0.054 Uiso 1 1 calc R . . . .
C15 C 0.27231(12) 0.64893(19) 0.38017(13) 0.0364(6) Uani 1 1 d . . . . .
H15A H 0.247543 0.620657 0.343706 0.055 Uiso 1 1 calc R . . . .
H15B H 0.250618 0.667033 0.409493 0.055 Uiso 1 1 calc R . . . .
H15C H 0.290331 0.706132 0.368413 0.055 Uiso 1 1 calc R . . . .
O8 O 0.37663(6) 0.27722(13) 0.49914(7) 0.0288(4) Uani 1 1 d . . . . .
O9 O 0.40191(7) 0.20347(12) 0.58962(8) 0.0281(3) Uani 1 1 d . . . . .
C16 C 0.41239(9) 0.24246(17) 0.54377(11) 0.0248(5) Uani 1 1 d D . . . .
C17 C 0.47351(10) 0.2543(2) 0.54063(12) 0.0349(6) Uani 1 1 d D . . . .
C18A C 0.5103(4) 0.1765(6) 0.5732(4) 0.060(2) Uiso 0.46 1 d D . . D 1
H18A H 0.548465 0.187644 0.569709 0.089 Uiso 0.46 1 calc R . . D 1
H18B H 0.509445 0.176357 0.616464 0.089 Uiso 0.46 1 calc R . . D 1
H18C H 0.497131 0.114394 0.554749 0.089 Uiso 0.46 1 calc R . . D 1
C19A C 0.4764(3) 0.2596(6) 0.4725(3) 0.0430(16) Uiso 0.46 1 d D . . D 1
H19A H 0.452015 0.311074 0.451789 0.064 Uiso 0.46 1 calc R . . D 1
H19B H 0.514796 0.272773 0.470489 0.064 Uiso 0.46 1 calc R . . D 1
H19C H 0.464305 0.198141 0.452388 0.064 Uiso 0.46 1 calc R . . D 1
C20A C 0.4923(4) 0.3516(6) 0.5727(4) 0.058(2) Uiso 0.46 1 d D . . D 1
H20A H 0.468238 0.403175 0.551418 0.086 Uiso 0.46 1 calc R . . D 1
H20B H 0.489692 0.348543 0.615363 0.086 Uiso 0.46 1 calc R . . D 1
H20C H 0.530927 0.364673 0.571459 0.086 Uiso 0.46 1 calc R . . D 1
C18B C 0.5017(3) 0.1530(4) 0.5517(3) 0.0474(15) Uiso 0.54 1 d D . . D 2
H18D H 0.483564 0.109385 0.518703 0.071 Uiso 0.54 1 calc R . . D 2
H18E H 0.541229 0.158819 0.552343 0.071 Uiso 0.54 1 calc R . . D 2
H18F H 0.497813 0.127485 0.591045 0.071 Uiso 0.54 1 calc R . . D 2
C19B C 0.4791(3) 0.2968(5) 0.4802(3) 0.0462(15) Uiso 0.54 1 d D . . D 2
H19D H 0.460898 0.254311 0.446560 0.069 Uiso 0.54 1 calc R . . D 2
H19E H 0.461289 0.360151 0.474451 0.069 Uiso 0.54 1 calc R . . D 2
H19F H 0.518556 0.303281 0.480697 0.069 Uiso 0.54 1 calc R . . D 2
C20B C 0.5016(3) 0.3206(5) 0.5915(3) 0.0590(18) Uiso 0.54 1 d D . . D 2
H20D H 0.498367 0.294067 0.630844 0.088 Uiso 0.54 1 calc R . . D 2
H20E H 0.541026 0.326967 0.591584 0.088 Uiso 0.54 1 calc R . . D 2
H20F H 0.483760 0.383836 0.585339 0.088 Uiso 0.54 1 calc R . . D 2
O10 O 0.12193(8) 0.45494(13) 0.33658(9) 0.0391(4) Uani 1 1 d . . . . .
O11 O 0.14245(8) 0.48507(16) 0.43431(9) 0.0470(5) Uani 1 1 d . . . . .
C21 C 0.11895(10) 0.50871(19) 0.38015(12) 0.0314(5) Uani 1 1 d . . . . .
C22 C 0.08593(11) 0.6024(2) 0.36643(12) 0.0362(6) Uani 1 1 d . . . . .
C23 C 0.02575(14) 0.5802(3) 0.3660(2) 0.0660(10) Uani 1 1 d . . . . .
H23A H 0.023881 0.554869 0.406094 0.099 Uiso 1 1 calc R . . . .
H23B H 0.003558 0.639131 0.357423 0.099 Uiso 1 1 calc R . . . .
H23C H 0.011027 0.532327 0.334314 0.099 Uiso 1 1 calc R . . . .
C24 C 0.10912(19) 0.6751(3) 0.4177(2) 0.0717(12) Uani 1 1 d . . . . .
H24A H 0.105878 0.648609 0.457060 0.108 Uiso 1 1 calc R . . . .
H24B H 0.148358 0.687903 0.419349 0.108 Uiso 1 1 calc R . . . .
H24C H 0.087907 0.735098 0.409516 0.108 Uiso 1 1 calc R . . . .
C25 C 0.0905(2) 0.6416(3) 0.3054(2) 0.0925(17) Uani 1 1 d . . . . .
H25A H 0.129585 0.655331 0.306848 0.139 Uiso 1 1 calc R . . . .
H25B H 0.076151 0.594105 0.273358 0.139 Uiso 1 1 calc R . . . .
H25C H 0.068682 0.700909 0.296467 0.139 Uiso 1 1 calc R . . . .
N3 N 0.15475(9) 0.30402(15) 0.25423(9) 0.0294(4) Uani 1 1 d . . . . .
O12 O 0.12973(8) 0.25880(13) 0.28835(8) 0.0343(4) Uani 1 1 d . . . . .
O13 O 0.19702(7) 0.35152(13) 0.28101(8) 0.0317(4) Uani 1 1 d . . . . .
O14 O 0.13919(10) 0.30127(18) 0.19825(9) 0.0525(6) Uani 1 1 d . . . . .
N31 N 0.4212(3) 0.3433(4) 0.2888(3) 0.141(2) Uani 1 1 d . . . . .
C31 C 0.4611(2) 0.3796(3) 0.3126(2) 0.0861(15) Uani 1 1 d . . . . .
C32 C 0.5116(2) 0.4252(4) 0.3428(2) 0.0987(16) Uani 1 1 d . . . . .
H32A H 0.543166 0.384677 0.339643 0.148 Uiso 1 1 calc GR . . . .
H32B H 0.512122 0.434775 0.386082 0.148 Uiso 1 1 calc GR . . . .
H32C H 0.514473 0.487566 0.323609 0.148 Uiso 1 1 calc GR . . . .
N32 N 0.500000 0.6246(4) 0.250000 0.0829(15) Uani 1 2 d S T P . .
C33 C 0.500000 0.7058(4) 0.250000 0.0597(13) Uani 1 2 d S T P . .
C34 C 0.500000 0.8106(4) 0.250000 0.0686(15) Uani 1 2 d S T P . .
H34A H 0.480385 0.834067 0.209454 0.103 Uiso 0.5 1 calc GR . . . .
H34B H 0.538454 0.834067 0.259804 0.103 Uiso 0.5 1 calc GR . . . .
H34C H 0.481161 0.834067 0.280742 0.103 Uiso 0.5 1 calc GR . . . .

loop_
_atom_site_aniso_label
_atom_site_aniso_U_11
_atom_site_aniso_U_22
_atom_site_aniso_U_33
_atom_site_aniso_U_23
_atom_site_aniso_U_13
_atom_site_aniso_U_12
Tm1 0.01914(6) 0.02186(6) 0.01704(5) -0.00001(3) 0.00466(4) -0.00101(3)
Mn1 0.01747(15) 0.02085(16) 0.01789(15) -0.00020(12) 0.00545(12) -0.00141(12)
Mn2 0.02313(16) 0.02130(17) 0.01951(15) -0.00135(12) 0.00714(13) 0.00208(13)
O1 0.0192(7) 0.0203(8) 0.0188(7) -0.0009(5) 0.0063(6) -0.0010(5)
N1 0.0333(10) 0.0263(10) 0.0241(9) -0.0020(8) 0.0125(8) 0.0030(8)
C1 0.0519(16) 0.0291(13) 0.0233(11) -0.0046(10) 0.0155(11) 0.0004(11)
C2 0.0461(15) 0.0278(13) 0.0276(12) -0.0072(10) 0.0140(11) 0.0004(11)
N2 0.0325(10) 0.0243(10) 0.0231(9) -0.0038(8) 0.0073(8) 0.0000(8)
C3 0.0367(13) 0.0283(12) 0.0236(11) 0.0000(9) 0.0147(10) -0.0024(10)
C4 0.0279(11) 0.0263(12) 0.0238(11) -0.0008(9) 0.0128(9) -0.0023(9)
O2 0.0220(7) 0.0238(8) 0.0200(7) -0.0010(6) 0.0098(6) -0.0012(6)
C5 0.0425(15) 0.065(2) 0.0375(14) 0.0065(13) 0.0220(12) 0.0226(14)
C6A 0.030(2) 0.032(2) 0.038(2) 0.0022(19) 0.0140(17) 0.0085(19)
O3A 0.021(3) 0.047(4) 0.029(2) -0.0083(19) 0.004(2) 0.003(2)
C6B 0.028(4) 0.041(5) 0.050(4) -0.004(4) 0.014(3) 0.003(4)
O3B 0.020(4) 0.054(7) 0.018(3) -0.008(3) -0.003(3) -0.003(3)
C7 0.0328(12) 0.0280(12) 0.0236(11) -0.0049(9) 0.0022(9) -0.0008(10)
C8 0.0238(11) 0.0237(11) 0.0279(11) -0.0047(9) 0.0047(9) -0.0045(9)
O4 0.0209(7) 0.0228(8) 0.0197(7) -0.0034(6) 0.0044(6) -0.0032(6)
C9 0.0388(13) 0.0240(12) 0.0317(12) -0.0022(10) 0.0096(10) -0.0036(10)
C10 0.0429(14) 0.0230(12) 0.0298(12) -0.0017(9) 0.0096(11) -0.0001(10)
O5 0.0491(11) 0.0268(9) 0.0295(9) -0.0043(7) -0.0028(8) 0.0025(8)
O6 0.0271(8) 0.0258(8) 0.0247(8) 0.0029(6) 0.0041(6) -0.0061(6)
O7 0.0255(8) 0.0241(8) 0.0268(8) -0.0004(6) 0.0043(6) -0.0027(6)
C11 0.0254(11) 0.0236(11) 0.0234(11) -0.0045(8) 0.0091(9) -0.0041(9)
C12 0.0312(12) 0.0259(12) 0.0264(11) -0.0001(9) 0.0087(10) -0.0070(9)
C13 0.0454(15) 0.0394(16) 0.0348(14) -0.0030(11) 0.0086(12) -0.0215(12)
C14 0.0391(14) 0.0353(14) 0.0383(14) 0.0018(11) 0.0172(12) -0.0048(11)
C15 0.0463(15) 0.0244(13) 0.0407(15) 0.0019(11) 0.0146(12) -0.0007(11)
O8 0.0203(8) 0.0423(10) 0.0251(8) 0.0009(7) 0.0081(6) -0.0017(7)
O9 0.0239(8) 0.0311(9) 0.0312(9) 0.0043(7) 0.0105(7) 0.0015(7)
C16 0.0213(10) 0.0255(12) 0.0298(12) -0.0040(9) 0.0105(9) -0.0008(9)
C17 0.0217(11) 0.0494(16) 0.0365(13) 0.0059(12) 0.0122(10) 0.0013(11)
O10 0.0366(10) 0.0321(10) 0.0500(11) -0.0015(9) 0.0132(9) 0.0083(8)
O11 0.0424(11) 0.0552(13) 0.0370(11) 0.0163(9) -0.0029(9) -0.0100(9)
C21 0.0251(11) 0.0348(14) 0.0322(13) 0.0092(10) 0.0032(10) -0.0014(10)
C22 0.0405(14) 0.0327(14) 0.0382(14) 0.0036(11) 0.0151(12) 0.0089(11)
C23 0.0404(17) 0.059(2) 0.096(3) -0.001(2) 0.0132(18) 0.0115(16)
C24 0.072(3) 0.051(2) 0.095(3) -0.024(2) 0.025(2) 0.0039(18)
C25 0.134(4) 0.085(3) 0.074(3) 0.052(2) 0.056(3) 0.063(3)
N3 0.0345(11) 0.0312(11) 0.0218(10) 0.0005(8) 0.0054(8) 0.0014(9)
O12 0.0398(10) 0.0358(10) 0.0259(9) 0.0011(7) 0.0052(7) -0.0110(8)
O13 0.0293(9) 0.0412(10) 0.0247(8) 0.0014(7) 0.0070(7) -0.0048(7)
O14 0.0680(15) 0.0668(15) 0.0188(9) -0.0013(9) 0.0030(9) -0.0121(12)
N31 0.155(5) 0.123(4) 0.173(6) -0.068(4) 0.095(5) -0.064(4)
C31 0.119(4) 0.058(3) 0.103(4) -0.022(2) 0.068(3) -0.023(3)
C32 0.124(4) 0.069(3) 0.101(4) 0.011(3) 0.022(3) -0.018(3)
N32 0.100(4) 0.062(3) 0.083(4) 0.000 0.016(3) 0.000
C33 0.058(3) 0.068(4) 0.048(3) 0.000 0.003(2) 0.000
C34 0.065(3) 0.057(3) 0.076(4) 0.000 0.003(3) 0.000

loop_
_atom_type_symbol
_atom_type_description
_atom_type_scat_dispersion_real
_atom_type_scat_dispersion_imag
_atom_type_scat_source
C C 0.0033 0.0016 'International Tables Vol C Tables 4.2.6.8 and 6.1.1.4'
H H 0.0000 0.0000 'International Tables Vol C Tables 4.2.6.8 and 6.1.1.4'
Mn Mn 0.3368 0.7283 'International Tables Vol C Tables 4.2.6.8 and 6.1.1.4'
N N 0.0061 0.0033 'International Tables Vol C Tables 4.2.6.8 and 6.1.1.4'
O O 0.0106 0.0060 'International Tables Vol C Tables 4.2.6.8 and 6.1.1.4'
Tm Tm -0.3139 5.2483 'International Tables Vol C Tables 4.2.6.8 and 6.1.1.4'

loop_
_geom_angle_atom_site_label_1
_geom_angle_atom_site_label_2
_geom_angle_atom_site_label_3
_geom_angle
_geom_angle_site_symmetry_1
_geom_angle_site_symmetry_3
O1 Tm1 O2 73.78(5) . .
O1 Tm1 O4 74.92(5) . .
O1 Tm1 O7 81.94(5) . .
O1 Tm1 O9 84.79(5) . 7_556
O1 Tm1 O10 123.65(6) . .
O1 Tm1 O11 73.55(5) . .
O1 Tm1 O12 151.17(5) . .
O1 Tm1 O13 147.61(5) . .
O2 Tm1 O11 134.02(5) . .
O2 Tm1 O12 102.43(6) . .
O2 Tm1 O13 78.54(5) . .
O4 Tm1 O2 66.97(5) . .
O4 Tm1 O11 131.69(6) . .
O4 Tm1 O12 77.37(6) . .
O4 Tm1 O13 109.24(6) . .
O7 Tm1 O2 74.61(5) . .
O7 Tm1 O4 139.24(5) . .
O7 Tm1 O9 137.35(6) . 7_556
O7 Tm1 O10 78.00(6) . .
O7 Tm1 O11 69.53(6) . .
O7 Tm1 O12 125.34(6) . .
O7 Tm1 O13 74.69(6) . .
O9 Tm1 O2 138.78(5) 7_556 .
O9 Tm1 O4 73.70(6) 7_556 .
O9 Tm1 O10 76.23(6) 7_556 .
O9 Tm1 O11 67.85(6) 7_556 .
O9 Tm1 O12 79.95(6) 7_556 .
O9 Tm1 O13 127.54(6) 7_556 .
O10 Tm1 O2 144.79(6) . .
O10 Tm1 O4 142.70(6) . .
O10 Tm1 O11 50.11(6) . .
O10 Tm1 O12 76.11(7) . .
O10 Tm1 O13 73.18(6) . .
O12 Tm1 O11 121.53(6) . .
O12 Tm1 O13 52.00(6) . .
O13 Tm1 O11 117.04(6) . .
O1 Mn1 O1 81.83(7) 7_556 .
O1 Mn1 O2 88.60(6) 7_556 .
O1 Mn1 O2 86.61(6) . .
O1 Mn1 O4 88.87(6) . 7_556
O1 Mn1 O4 86.69(6) 7_556 7_556
O1 Mn1 O6 179.60(7) 7_556 .
O1 Mn1 O6 98.08(6) . .
O1 Mn1 O8 95.77(7) 7_556 .
O1 Mn1 O8 177.57(7) . .
O2 Mn1 O4 173.89(6) . 7_556
O6 Mn1 O2 91.01(6) . .
O6 Mn1 O4 93.70(6) . 7_556
O8 Mn1 O2 93.69(6) . .
O8 Mn1 O4 90.65(6) . 7_556
O8 Mn1 O6 84.32(7) . .
O1 Mn2 N1 143.92(6) 7_556 .
O1 Mn2 N2 139.74(6) 7_556 .
O1 Mn2 O3A 83.54(15) 7_556 .
O1 Mn2 O5 79.23(6) 7_556 .
N2 Mn2 N1 76.24(7) . .
O2 Mn2 O1 78.90(5) . 7_556
O2 Mn2 N1 76.87(6) . .
O2 Mn2 N2 127.60(6) . .
O2 Mn2 O3A 98.06(19) . .
O2 Mn2 O5 158.13(6) . .
O3A Mn2 N1 73.91(18) . .
O3A Mn2 N2 116.14(15) . .
O3A Mn2 O5 79.3(2) . .
O3B Mn2 N1 72.8(3) . .
O3B Mn2 N2 105.6(3) . .
O3B Mn2 O2 108.1(3) . .
O3B Mn2 O4 169.7(3) . .
O3B Mn2 O5 71.7(3) . .
O4 Mn2 O1 80.81(6) . 7_556
O4 Mn2 N1 117.40(7) . .
O4 Mn2 N2 79.05(6) . .
O4 Mn2 O2 74.80(6) . .
O4 Mn2 O3A 163.78(15) . .
O4 Mn2 O5 101.81(7) . .
O5 Mn2 N1 122.20(7) . .
O5 Mn2 N2 71.35(7) . .
Tm1 O1 Mn2 148.55(7) . 7_556
Mn1 O1 Tm1 103.61(7) . .
Mn1 O1 Tm1 103.47(6) 7_556 .
Mn1 O1 Mn1 98.17(7) 7_556 .
Mn1 O1 Mn2 97.43(6) 7_556 7_556
Mn1 O1 Mn2 96.29(6) . 7_556
C1 N1 Mn2 108.44(14) . .
C1 N1 C3 110.13(19) . .
C3 N1 Mn2 106.15(13) . .
C5 N1 Mn2 108.91(15) . .
C5 N1 C1 112.3(2) . .
C5 N1 C3 110.7(2) . .
N1 C1 H1A 109.0 . .
N1 C1 H1B 109.0 . .
N1 C1 C2 113.0(2) . .
H1A C1 H1B 107.8 . .
C2 C1 H1A 109.0 . .
C2 C1 H1B 109.0 . .
C1 C2 H2A 109.2 . .
C1 C2 H2B 109.2 . .
H2A C2 H2B 107.9 . .
N2 C2 C1 112.0(2) . .
N2 C2 H2A 109.2 . .
N2 C2 H2B 109.2 . .
C2 N2 Mn2 109.36(15) . .
C2 N2 C7 112.65(19) . .
C2 N2 C9 109.13(19) . .
C7 N2 Mn2 102.79(13) . .
C9 N2 Mn2 112.27(14) . .
C9 N2 C7 110.56(19) . .
N1 C3 H3A 109.1 . .
N1 C3 H3B 109.1 . .
N1 C3 C4 112.42(18) . .
H3A C3 H3B 107.9 . .
C4 C3 H3A 109.1 . .
C4 C3 H3B 109.1 . .
C3 C4 H4A 109.6 . .
C3 C4 H4B 109.6 . .
H4A C4 H4B 108.1 . .
O2 C4 C3 110.18(18) . .
O2 C4 H4A 109.6 . .
O2 C4 H4B 109.6 . .
Mn1 O2 Tm1 91.81(5) . .
Mn1 O2 Mn2 93.14(6) . .
Mn2 O2 Tm1 108.53(6) . .
C4 O2 Tm1 127.19(13) . .
C4 O2 Mn1 117.78(13) . .
C4 O2 Mn2 111.97(13) . .
N1 C5 H5AA 108.4 . .
N1 C5 H5AB 108.4 . .
N1 C5 H5BC 108.1 . .
N1 C5 H5BD 108.1 . .
H5AA C5 H5AB 107.5 . .
H5BC C5 H5BD 107.3 . .
C6A C5 N1 115.4(3) . .
C6A C5 H5AA 108.4 . .
C6A C5 H5AB 108.4 . .
C6B C5 N1 116.6(4) . .
C6B C5 H5BC 108.1 . .
C6B C5 H5BD 108.1 . .
C5 C6A H6AA 109.6 . .
C5 C6A H6AB 109.6 . .
H6AA C6A H6AB 108.1 . .
O3A C6A C5 110.5(5) . .
O3A C6A H6AA 109.6 . .
O3A C6A H6AB 109.6 . .
Mn2 O3A H3AA 126.8 . .
C6A O3A Mn2 106.3(4) . .
C6A O3A H3AA 126.8 . .
C5 C6B H6BA 109.6 . .
C5 C6B H6BB 109.6 . .
H6BA C6B H6BB 108.1 . .
O3B C6B C5 110.3(7) . .
O3B C6B H6BA 109.6 . .
O3B C6B H6BB 109.6 . .
Mn2 O3B H3BA 120.3 . .
C6B O3B Mn2 119.4(10) . .
C6B O3B H3BA 120.3 . .
N2 C7 H7A 109.3 . .
N2 C7 H7B 109.3 . .
N2 C7 C8 111.55(18) . .
H7A C7 H7B 108.0 . .
C8 C7 H7A 109.3 . .
C8 C7 H7B 109.3 . .
C7 C8 H8A 109.5 . .
C7 C8 H8B 109.5 . .
H8A C8 H8B 108.1 . .
O4 C8 C7 110.57(18) . .
O4 C8 H8A 109.5 . .
O4 C8 H8B 109.5 . .
Mn1 O4 Tm1 90.76(5) 7_556 .
Mn2 O4 Tm1 109.69(6) . .
Mn2 O4 Mn1 91.68(6) . 7_556
C8 O4 Tm1 125.11(13) . .
C8 O4 Mn1 120.99(13) . 7_556
C8 O4 Mn2 112.38(13) . .
N2 C9 H9A 109.5 . .
N2 C9 H9B 109.5 . .
N2 C9 C10 110.7(2) . .
H9A C9 H9B 108.1 . .
C10 C9 H9A 109.5 . .
C10 C9 H9B 109.5 . .
C9 C10 H10A 110.7 . .
C9 C10 H10B 110.7 . .
H10A C10 H10B 108.8 . .
O5 C10 C9 105.4(2) . .
O5 C10 H10A 110.7 . .
O5 C10 H10B 110.7 . .
Mn2 O5 H5 110(2) . .
C10 O5 Mn2 113.51(14) . .
C10 O5 H5 111(2) . .
C11 O6 Mn1 126.32(14) . .
C11 O7 Tm1 136.35(15) . .
O6 C11 C12 116.65(19) . .
O7 C11 O6 124.9(2) . .
O7 C11 C12 118.4(2) . .
C11 C12 C14 105.99(19) . .
C13 C12 C11 111.5(2) . .
C13 C12 C14 109.3(2) . .
C13 C12 C15 110.0(2) . .
C15 C12 C11 109.9(2) . .
C15 C12 C14 110.1(2) . .
C12 C13 H13A 109.5 . .
C12 C13 H13B 109.5 . .
C12 C13 H13C 109.5 . .
H13A C13 H13B 109.5 . .
H13A C13 H13C 109.5 . .
H13B C13 H13C 109.5 . .
C12 C14 H14A 109.5 . .
C12 C14 H14B 109.5 . .
C12 C14 H14C 109.5 . .
H14A C14 H14B 109.5 . .
H14A C14 H14C 109.5 . .
H14B C14 H14C 109.5 . .
C12 C15 H15A 109.5 . .
C12 C15 H15B 109.5 . .
C12 C15 H15C 109.5 . .
H15A C15 H15B 109.5 . .
H15A C15 H15C 109.5 . .
H15B C15 H15C 109.5 . .
C16 O8 Mn1 129.00(14) . .
C16 O9 Tm1 132.32(15) . 7_556
O8 C16 C17 115.4(2) . .
O9 C16 O8 125.3(2) . .
O9 C16 C17 119.2(2) . .
C16 C17 C19A 109.4(3) . .
C16 C17 C20A 105.0(4) . .
C16 C17 C18B 107.5(3) . .
C18A C17 C16 112.9(4) . .
C18A C17 C19A 110.5(5) . .
C18A C17 C20A 109.1(5) . .
C20A C17 C19A 109.7(5) . .
C19B C17 C16 112.7(3) . .
C19B C17 C18B 111.1(4) . .
C20B C17 C16 108.0(3) . .
C20B C17 C18B 109.0(4) . .
C20B C17 C19B 108.5(5) . .
C17 C18A H18A 109.5 . .
C17 C18A H18B 109.5 . .
C17 C18A H18C 109.5 . .
H18A C18A H18B 109.5 . .
H18A C18A H18C 109.5 . .
H18B C18A H18C 109.5 . .
C17 C19A H19A 109.5 . .
C17 C19A H19B 109.5 . .
C17 C19A H19C 109.5 . .
H19A C19A H19B 109.5 . .
H19A C19A H19C 109.5 . .
H19B C19A H19C 109.5 . .
C17 C20A H20A 109.5 . .
C17 C20A H20B 109.5 . .
C17 C20A H20C 109.5 . .
H20A C20A H20B 109.5 . .
H20A C20A H20C 109.5 . .
H20B C20A H20C 109.5 . .
C17 C18B H18D 109.5 . .
C17 C18B H18E 109.5 . .
C17 C18B H18F 109.5 . .
H18D C18B H18E 109.5 . .
H18D C18B H18F 109.5 . .
H18E C18B H18F 109.5 . .
C17 C19B H19D 109.5 . .
C17 C19B H19E 109.5 . .
C17 C19B H19F 109.5 . .
H19D C19B H19E 109.5 . .
H19D C19B H19F 109.5 . .
H19E C19B H19F 109.5 . .
C17 C20B H20D 109.5 . .
C17 C20B H20E 109.5 . .
C17 C20B H20F 109.5 . .
H20D C20B H20E 109.5 . .
H20D C20B H20F 109.5 . .
H20E C20B H20F 109.5 . .
C21 O10 Tm1 103.55(16) . .
C21 O11 Tm1 86.07(17) . .
O10 C21 Tm1 51.83(13) . .
O10 C21 O11 120.1(2) . .
O10 C21 C22 118.8(2) . .
O11 C21 Tm1 68.40(16) . .
O11 C21 C22 121.1(3) . .
C22 C21 Tm1 170.08(18) . .
C21 C22 C24 109.0(3) . .
C23 C22 C21 107.7(2) . .
C23 C22 C24 109.0(3) . .
C25 C22 C21 109.7(2) . .
C25 C22 C23 111.0(3) . .
C25 C22 C24 110.4(3) . .
C22 C23 H23A 109.5 . .
C22 C23 H23B 109.5 . .
C22 C23 H23C 109.5 . .
H23A C23 H23B 109.5 . .
H23A C23 H23C 109.5 . .
H23B C23 H23C 109.5 . .
C22 C24 H24A 109.5 . .
C22 C24 H24B 109.5 . .
C22 C24 H24C 109.5 . .
H24A C24 H24B 109.5 . .
H24A C24 H24C 109.5 . .
H24B C24 H24C 109.5 . .
C22 C25 H25A 109.5 . .
C22 C25 H25B 109.5 . .
C22 C25 H25C 109.5 . .
H25A C25 H25B 109.5 . .
H25A C25 H25C 109.5 . .
H25B C25 H25C 109.5 . .
O12 N3 Tm1 58.30(11) . .
O13 N3 Tm1 58.61(11) . .
O13 N3 O12 116.26(19) . .
O14 N3 Tm1 172.81(19) . .
O14 N3 O12 122.1(2) . .
O14 N3 O13 121.7(2) . .
N3 O12 Tm1 95.56(13) . .
N3 O13 Tm1 95.33(13) . .
N31 C31 C32 179.8(9) . .
C31 C32 H32A 109.5 . .
C31 C32 H32B 109.5 . .
C31 C32 H32C 109.5 . .
H32A C32 H32B 109.5 . .
H32A C32 H32C 109.5 . .
H32B C32 H32C 109.5 . .
N32 C33 C34 180.0 . .
C33 C34 H34A 109.471(7) . 2_655
C33 C34 H34A 109.5 . .
C33 C34 H34B 109.5 . .
C33 C34 H34B 109.47(4) . 2_655
C33 C34 H34C 109.5 . .
C33 C34 H34C 109.471(2) . 2_655
H34A C34 H34A 141.1 . 2_655
H34A C34 H34B 109.5 2_655 2_655
H34A C34 H34B 109.5 . .
H34A C34 H34B 56.3 . 2_655
H34A C34 H34C 109.5 . .
H34A C34 H34C 109.5 2_655 2_655
H34A C34 H34C 56.3 . 2_655
H34B C34 H34A 56.2 . 2_655
H34B C34 H34B 141.1 . 2_655
H34B C34 H34C 109.5 . .
H34B C34 H34C 109.5 2_655 2_655
H34B C34 H34C 56.3 . 2_655
H34C C34 H34A 56.3 . 2_655
H34C C34 H34B 56.3 . 2_655
H34C C34 H34C 141.1 . 2_655

loop_
_geom_bond_atom_site_label_1
_geom_bond_atom_site_label_2
_geom_bond_distance
_geom_bond_site_symmetry_2
Tm1 O1 2.2765(15) .
Tm1 O2 2.4081(15) .
Tm1 O4 2.3989(15) .
Tm1 O7 2.3194(16) .
Tm1 O9 2.3491(16) 7_556
Tm1 O10 2.3594(18) .
Tm1 O11 2.719(2) .
Tm1 O12 2.4434(17) .
Tm1 O13 2.4507(17) .
Mn1 O1 1.9077(15) 7_556
Mn1 O1 1.9123(15) .
Mn1 O2 2.1809(15) .
Mn1 O4 2.2243(16) 7_556
Mn1 O6 1.9682(16) .
Mn1 O8 1.9541(16) .
Mn2 O1 2.3070(15) 7_556
Mn2 N1 2.3866(19) .
Mn2 N2 2.346(2) .
Mn2 O2 2.1954(16) .
Mn2 O3A 2.325(7) .
Mn2 O3B 2.158(14) .
Mn2 O4 2.1711(16) .
Mn2 O5 2.3379(19) .
N1 C1 1.485(3) .
N1 C3 1.487(3) .
N1 C5 1.481(3) .
C1 H1A 0.9900 .
C1 H1B 0.9900 .
C1 C2 1.514(4) .
C2 H2A 0.9900 .
C2 H2B 0.9900 .
C2 N2 1.475(3) .
N2 C7 1.486(3) .
N2 C9 1.486(3) .
C3 H3A 0.9900 .
C3 H3B 0.9900 .
C3 C4 1.517(3) .
C4 H4A 0.9900 .
C4 H4B 0.9900 .
C4 O2 1.428(2) .
C5 H5AA 0.9900 .
C5 H5AB 0.9900 .
C5 H5BC 0.9900 .
C5 H5BD 0.9900 .
C5 C6A 1.471(5) .
C5 C6B 1.419(8) .
C6A H6AA 0.9900 .
C6A H6AB 0.9900 .
C6A O3A 1.446(7) .
O3A H3AA 0.9500 .
C6B H6BA 0.9900 .
C6B H6BB 0.9900 .
C6B O3B 1.415(11) .
O3B H3BA 0.9500 .
C7 H7A 0.9900 .
C7 H7B 0.9900 .
C7 C8 1.526(3) .
C8 H8A 0.9900 .
C8 H8B 0.9900 .
C8 O4 1.427(3) .
C9 H9A 0.9900 .
C9 H9B 0.9900 .
C9 C10 1.505(4) .
C10 H10A 0.9900 .
C10 H10B 0.9900 .
C10 O5 1.418(3) .
O5 H5 0.851(16) .
O6 C11 1.269(3) .
O7 C11 1.251(3) .
C11 C12 1.537(3) .
C12 C13 1.525(3) .
C12 C14 1.539(3) .
C12 C15 1.531(4) .
C13 H13A 0.9800 .
C13 H13B 0.9800 .
C13 H13C 0.9800 .
C14 H14A 0.9800 .
C14 H14B 0.9800 .
C14 H14C 0.9800 .
C15 H15A 0.9800 .
C15 H15B 0.9800 .
C15 H15C 0.9800 .
O8 C16 1.263(3) .
O9 C16 1.248(3) .
C16 C17 1.541(3) .
C17 C18A 1.488(8) .
C17 C19A 1.554(7) .
C17 C20A 1.552(8) .
C17 C18B 1.566(6) .
C17 C19B 1.519(6) .
C17 C20B 1.503(7) .
C18A H18A 0.9800 .
C18A H18B 0.9800 .
C18A H18C 0.9800 .
C19A H19A 0.9800 .
C19A H19B 0.9800 .
C19A H19C 0.9800 .
C20A H20A 0.9800 .
C20A H20B 0.9800 .
C20A H20C 0.9800 .
C18B H18D 0.9800 .
C18B H18E 0.9800 .
C18B H18F 0.9800 .
C19B H19D 0.9800 .
C19B H19E 0.9800 .
C19B H19F 0.9800 .
C20B H20D 0.9800 .
C20B H20E 0.9800 .
C20B H20F 0.9800 .
O10 C21 1.250(3) .
O11 C21 1.260(3) .
C21 C22 1.530(4) .
C22 C23 1.520(4) .
C22 C24 1.538(5) .
C22 C25 1.507(4) .
C23 H23A 0.9800 .
C23 H23B 0.9800 .
C23 H23C 0.9800 .
C24 H24A 0.9800 .
C24 H24B 0.9800 .
C24 H24C 0.9800 .
C25 H25A 0.9800 .
C25 H25B 0.9800 .
C25 H25C 0.9800 .
N3 O12 1.265(3) .
N3 O13 1.261(3) .
N3 O14 1.226(3) .
N31 C31 1.123(7) .
C31 C32 1.421(7) .
C32 H32A 0.9800 .
C32 H32B 0.9800 .
C32 H32C 0.9800 .
N32 C33 1.129(8) .
C33 C34 1.459(8) .
C34 H34A 0.9799 2_655
C34 H34A 0.9800 .
C34 H34B 0.9800 2_655
C34 H34B 0.9800 .
C34 H34C 0.9800 .
C34 H34C 0.9799 2_655

loop_
_geom_hbond_atom_site_label_D
_geom_hbond_atom_site_label_H
_geom_hbond_atom_site_label_A
_geom_hbond_distance_DH
_geom_hbond_distance_HA
_geom_hbond_distance_DA
_geom_hbond_angle_DHA
_geom_hbond_site_symmetry_A
_geom_hbond_publ_flag
O3A H3AA O11 0.95 2.37 2.758(8) 104.2 7_556 yes
O3B H3BA O11 0.95 1.96 2.750(13) 139.3 7_556 yes
O5 H5 O11 0.851(16) 1.85(2) 2.655(3) 157(3) 7_556 yes
